data_1536896
loop_
_publ_author_name
'Kortz, U.'
'Nasser, N.A.'
'Hamzeh, S.S.'

_publ_section_title
;
 Supramolecular Structures of Ti(IV)-Substituted Wells-Dawson
 Polyoxotungstates
;
_journal_name_full 'Chemistry - A European Journal'
_journal_page_first 2945
_journal_page_last 2952
_journal_volume 9
_journal_year 2003
_chemical_formula_sum 'H2 O140 P4 Ti2 W30'
_chemical_name_systematic '(Ti P2 W15 O55 O H)2 O28'
_space_group_IT_number 2
_symmetry_space_group_name_Hall '-P 1'
_symmetry_space_group_name_H-M 'P -1'
_cell_angle_alpha 91.843
_cell_angle_beta 93.491
_cell_angle_gamma 105.881
_cell_formula_units_Z 1
_cell_length_a 12.743
_cell_length_b 12.759
_cell_length_c 19.77
_cell_volume 3081.948
_citation_journal_id_ASTM CEUJED
_cod_data_source_file Kortz_CEUJED_2003_891.cif
_cod_data_source_block H2O140P4Ti2W30
_cod_database_code 1536896

loop_
_symmetry_equiv_pos_as_xyz
x,y,z
-x,-y,-z

loop_
_atom_site_label
_atom_site_type_symbol
_atom_site_fract_x
_atom_site_fract_y
_atom_site_fract_z
_atom_site_occupancy
_atom_site_U_iso_or_equiv
W5 W+6 0.99094 0.77995 0.20535 1 0.0
O16 O-2 0.4197 0.7426 0.4297 1 0.0
W7 W+6 0.61622 0.9628 0.27476 1 0.0
O28 O-2 0.4057 0.3216 0.1598 1 0.0
O4 O-2 0.8315 0.8366 0.3576 1 0.0
O58 O-2 0.1551 0.6313 0.0632 1 0.0
O48 O-2 0.5809 0.8393 0.0879 1 0.0
O37 O-2 0.6459 0.8202 0.4334 1 0.0
O56 O-2 0.589 0.4482 0.3265 1 0.0
O32 O-2 0.9599 0.6814 0.3758 1 0.0
O60 O-2 0.4596 0.1247 0.1415 1 0.0
W15 W+6 0.49777 0.38323 0.25441 1 0.0
O45 O-2 0.8083 0.5089 0.1244 1 0.0
O49 O-2 0.3301 0.7108 0.1765 1 0.0
O11 O-2 0.7663 0.8381 0.558 1 0.0
O39 O-2 0.944 0.6418 0.2461 1 0.0
O70 O-2 1.272 0.821 0.3016 0.5 0.0
O40 O-2 0.7901 0.5008 0.3869 1 0.0
O24 O-2 0.4 0.6877 0.0529 1 0.0
O30 O-2 1.0142 0.9847 0.3917 1 0.0
O63 O-2 0.659 0.547 0.604 1 0.0
O44 O-2 0.5596 0.6221 0.3851 1 0.0
O19 O-2 0.7862 0.2929 0.1594 1 0.0
O9 O-2 1.141 0.844 0.4262 1 0.0
W6 W+6 0.85824 0.97105 0.18122 1 0.0
O3 O-2 0.7483 0.6468 0.3114 1 0.0
O1 O-2 0.8198 0.8008 0.2332 1 0.0
O65 O-2 1.14 0.658 0.5295 1 0.0
W8 W+6 0.51393 0.75165 0.37006 1 0.0
W4 W+6 0.88581 0.55432 0.31569 1 0.0
O10 O-2 0.9353 1.1713 0.3867 1 0.0
O13 O-2 1.1189 0.7806 0.1827 1 0.0
O7 O-2 0.5985 0.5037 0.1825 1 0.0
O27 O-2 0.2186 0.5493 0.2598 1 0.0
O55 O-2 0.4251 0.6858 0.2972 1 0.0
O38 O-2 0.7484 0.6711 0.4553 1 0.0
O43 O-2 0.5248 0.8977 0.3438 1 0.0
W2 W+6 0.88826 1.03244 0.36852 1 0.0
W1 W+6 1.01298 0.83271 0.39299 1 0.0
O47 O-2 0.7987 0.7348 0.0124 1 0.0
O21 O-2 0.9256 0.5878 0.0133 1 0.0
O31 O-2 0.9351 0.824 0.4704 1 0.0
O46 O-2 0.6001 0.3139 0.2193 1 0.0
O50 O-2 0.414 0.4829 0.2556 1 0.0
O59 O-2 0.9638 0.2857 0.1373 1 0.0
W10 W+6 0.71532 0.38767 0.16627 1 0.0
W12 W+6 0.68527 0.80171 0.03371 1 0.0
O67 O-2 0.196 0.631 0.3972 1 0.0
P1 P+5 0.7607 0.7668 0.2966 1 0.0
O6 O-2 0.5037 0.649 0.1669 1 0.0
O5 O-2 0.6795 0.6643 0.1117 1 0.0
O18 O-2 0.6262 0.3573 0.0866 1 0.0
O53 O-2 0.7933 0.8871 0.1061 1 0.0
W3 W+6 0.78525 0.83267 0.47327 1 0.0
O34 O-2 0.8336 0.9793 0.4536 1 0.0
O29 O-2 0.4165 0.2735 0.2908 1 0.0
O14 O-2 0.9046 1.094 0.1487 1 0.0
O17 O-2 0.6162 0.4699 0.4671 1 0.0
O68 O-2 1.184 1.079 0.2896 0.5 0.0
O61 O-2 1.042 0.923 0.033 1 0.0
O2 O-2 0.651 0.7929 0.294 1 0.0
O52 O-2 0.9128 0.7168 0.1267 1 0.0
O15 O-2 0.5799 1.0816 0.2683 1 0.0
W13 W+6 0.44364 0.79648 0.12738 1 0.0
O36 O-2 0.7351 1.0137 0.3399 1 0.0
W11 W+6 0.82003 0.61147 0.05684 1 0.0
O69 O-2 0.919 0.608 0.5406 0.5 0.0
O25 O-2 0.3796 0.8873 0.0956 1 0.0
Ti1 Ti+4 0.5676 0.4034 0.00784 1 0.0
O42 O-2 0.7206 0.9747 0.2095 1 0.0
O8 O-2 0.5075 0.5204 0.0669 1 0.0
W14 W+6 0.33733 0.57651 0.21596 1 0.0
O33 O-2 1.0305 0.8373 0.2966 1 0.0
O64 O-2 0.39 0.93 -0.0532 1 0.0
O51 O-2 0.7915 0.4585 0.2526 1 0.0
P2 P+5 0.5736 0.5851 0.1329 1 0.0
O66 O-2 0.97 0.28 0.26 1 0.0
W9 W+6 0.66729 0.55129 0.40329 1 0.0
O62 O-2 1.158 0.792 -0.0277 1 0.0
O54 O-2 0.5122 0.8746 0.2089 1 0.0
O57 O-2 0.0287 0.4826 0.1617 1 0.0
O41 O-2 0.989 0.9224 0.1804 1 0.0
O22 O-2 0.5772 0.6951 -0.0127 1 0.0
O20 O-2 0.7019 0.5189 0.0094 1 0.0
O23 O-2 0.705 0.9034 -0.0228 1 0.0
O35 O-2 0.909 1.0193 0.2761 1 0.0
O73 O-2 0.703 1.259 0.352 0.5 0.0
O71 O-2 0.494 0.239 0.4258 0.5 0.0
O72 O-2 0.649 1.077 0.48 0.5 0.0
O26 O-2 0.2905 0.4943 0.1404 1 0.0
O12 O-2 0.9809 0.4831 0.3295 1 0.0
